data_4036028
loop_
_publ_author_name
'Bandi, Vijayalakshmi'
'Kavala, Veerababurao'
'Konala, Ashok'
'Hsu, Che-Hao'
'Villuri, Bharath Kumar'
'Reddy, Sabbasani Rajasekhara'
'Lin, LiChun'
'Kuo, Chun-Wei'
'Yao, Ching-Fa'

_publ_section_title
;
 Synthesis of Polysubstituted Cyclopentene and Cyclopenta[ b]carbazole
 Analogues from Unsymmetrical 4-Arylidene-3,6-diarylhex-2-en-5-ynal and
 Indole Derivatives via an Iodine Mediated Electrocyclization Reaction.
;
_journal_issue 6
_journal_name_full 'The Journal of organic chemistry'
_journal_page_first 3036
_journal_page_last 3044
_journal_paper_doi 10.1021/acs.joc.8b02168
_journal_volume 84
_journal_year 2019
_chemical_formula_moiety 'C41 H30 N2'
_chemical_formula_sum 'C41 H30 N2'
_chemical_formula_weight 550.67
_space_group_IT_number 14
_space_group_name_Hall '-P 2ybc'
_space_group_name_H-M_alt 'P 1 21/c 1'
_symmetry_cell_setting monoclinic
_symmetry_space_group_name_H-M 'P 1 21/c 1'
_atom_sites_solution_hydrogens geom
_atom_sites_solution_primary direct
_atom_sites_solution_secondary difmap
_audit_creation_method SHELXL-97
_cell_angle_alpha 90.00
_cell_angle_beta 100.289(4)
_cell_angle_gamma 90.00
_cell_formula_units_Z 4
_cell_length_a 9.1373(13)
_cell_length_b 18.993(3)
_cell_length_c 18.606(2)
_cell_measurement_reflns_used 3272
_cell_measurement_temperature 200(2)
_cell_measurement_theta_max 20.894
_cell_measurement_theta_min 2.416
_cell_volume 3177.0(8)
_computing_molecular_graphics 'Ortep-3 for Windows (Farrugia, 1997)'
_computing_publication_material 'WinGX publication routines (Farrugia, 2005)'
_computing_structure_refinement 'SHELXL-2014/7 (Sheldrick, 2014)'
_computing_structure_solution 'SHELXL-2014/7 (Sheldrick, 2014)'
_diffrn_ambient_temperature 200(2)
_diffrn_measured_fraction_theta_full 0.998
_diffrn_measured_fraction_theta_max 0.998
_diffrn_measurement_device_type 'D8 Venture'
_diffrn_radiation_monochromator graphite
_diffrn_radiation_source 'fine-focus sealed tube'
_diffrn_radiation_type MoK\a
_diffrn_radiation_wavelength 0.71073
_diffrn_reflns_av_R_equivalents 0.1105
_diffrn_reflns_av_sigmaI/netI 0.0731
_diffrn_reflns_limit_h_max 10
_diffrn_reflns_limit_h_min -10
_diffrn_reflns_limit_k_max 22
_diffrn_reflns_limit_k_min -22
_diffrn_reflns_limit_l_max 22
_diffrn_reflns_limit_l_min -22
_diffrn_reflns_number 43966
_diffrn_reflns_theta_full 25.06
_diffrn_reflns_theta_max 25.06
_diffrn_reflns_theta_min 2.27
_exptl_absorpt_coefficient_mu 0.067
_exptl_absorpt_correction_T_max 0.9987
_exptl_absorpt_correction_T_min 0.9934
_exptl_absorpt_correction_type multi-scan
_exptl_absorpt_process_details SADABS
_exptl_crystal_colour yellow
_exptl_crystal_density_diffrn 1.151
_exptl_crystal_density_method 'not measured'
_exptl_crystal_description prism
_exptl_crystal_F_000 1160
_exptl_crystal_size_max 0.10
_exptl_crystal_size_mid 0.08
_exptl_crystal_size_min 0.02
_platon_squeeze_details
;
;
_refine_diff_density_max 0.159
_refine_diff_density_min -0.174
_refine_diff_density_rms 0.041
_refine_ls_extinction_method none
_refine_ls_goodness_of_fit_ref 1.017
_refine_ls_hydrogen_treatment constr
_refine_ls_matrix_type full
_refine_ls_number_parameters 388
_refine_ls_number_reflns 5621
_refine_ls_number_restraints 0
_refine_ls_restrained_S_all 1.017
_refine_ls_R_factor_all 0.1142
_refine_ls_R_factor_gt 0.0601
_refine_ls_shift/su_max 0.000
_refine_ls_shift/su_mean 0.000
_refine_ls_structure_factor_coef Fsqd
_refine_ls_weighting_details 'calc w=1/[\s^2^(Fo^2^)+(0.0669P)^2^+0.0000P] where P=(Fo^2^+2Fc^2^)/3'
_refine_ls_weighting_scheme calc
_refine_ls_wR_factor_gt 0.1310
_refine_ls_wR_factor_ref 0.1498
_reflns_number_gt 3347
_reflns_number_total 5621
_reflns_threshold_expression >2sigma(I)
_cod_data_source_file jo8b02168_si_001.cif
_cod_data_source_block d20433a
_cod_original_sg_symbol_H-M 'P 21/c'
_cod_database_code 4036028

loop_
_symmetry_equiv_pos_as_xyz
'x, y, z'
'-x, y+1/2, -z+1/2'
'-x, -y, -z'
'x, -y-1/2, z-1/2'

loop_
_atom_site_label
_atom_site_type_symbol
_atom_site_fract_x
_atom_site_fract_y
_atom_site_fract_z
_atom_site_U_iso_or_equiv
_atom_site_adp_type
_atom_site_occupancy
_atom_site_symmetry_multiplicity
_atom_site_calc_flag
_atom_site_refinement_flags
C1 C 0.1826(3) 0.31569(14) 0.47112(13) 0.0413(7) Uani 1 1 d .
C2 C 0.0780(4) 0.32472(16) 0.40805(14) 0.0524(8) Uani 1 1 d .
H2 H 0.0855 0.2995 0.3648 0.063 Uiso 1 1 calc R
C3 C -0.0350(4) 0.37037(17) 0.40949(15) 0.0561(8) Uani 1 1 d .
H3 H -0.1077 0.3770 0.3667 0.067 Uiso 1 1 calc R
C4 C -0.0472(3) 0.40812(15) 0.47294(14) 0.0505(8) Uani 1 1 d .
H4 H -0.1288 0.4392 0.4728 0.061 Uiso 1 1 calc R
C5 C 0.0576(3) 0.40069(14) 0.53511(13) 0.0414(7) Uani 1 1 d .
H5 H 0.0490 0.4268 0.5777 0.050 Uiso 1 1 calc R
C6 C 0.1766(3) 0.35472(13) 0.53561(12) 0.0342(6) Uani 1 1 d .
C7 C 0.3051(3) 0.33487(13) 0.58732(12) 0.0356(6) Uani 1 1 d .
C8 C 0.3798(3) 0.28633(14) 0.55458(14) 0.0464(7) Uani 1 1 d .
H8 H 0.4704 0.2644 0.5764 0.056 Uiso 1 1 calc R
C9 C 0.3486(3) 0.36186(13) 0.66389(12) 0.0332(6) Uani 1 1 d .
H9 H 0.4486 0.3416 0.6840 0.040 Uiso 1 1 calc R
C10 C 0.3627(3) 0.44300(13) 0.67098(12) 0.0351(6) Uani 1 1 d .
H10 H 0.3027 0.4649 0.6263 0.042 Uiso 1 1 calc R
C11 C 0.5232(3) 0.46675(13) 0.67699(14) 0.0389(7) Uani 1 1 d .
C12 C 0.5805(4) 0.48240(15) 0.61471(16) 0.0557(8) Uani 1 1 d .
H12 H 0.5174 0.4816 0.5682 0.067 Uiso 1 1 calc R
C13 C 0.7306(4) 0.49932(17) 0.6200(2) 0.0698(10) Uani 1 1 d .
H13 H 0.7687 0.5106 0.5772 0.084 Uiso 1 1 calc R
C14 C 0.8228(4) 0.49977(17) 0.6861(2) 0.0674(10) Uani 1 1 d .
H14 H 0.9251 0.5109 0.6892 0.081 Uiso 1 1 calc R
C15 C 0.7686(3) 0.48433(15) 0.74778(18) 0.0572(8) Uani 1 1 d .
H15 H 0.8328 0.4848 0.7940 0.069 Uiso 1 1 calc R
C16 C 0.6195(3) 0.46797(14) 0.74306(15) 0.0449(7) Uani 1 1 d .
H16 H 0.5827 0.4573 0.7864 0.054 Uiso 1 1 calc R
C17 C 0.2886(3) 0.45949(13) 0.73569(12) 0.0322(6) Uani 1 1 d .
C18 C 0.2762(3) 0.53024(14) 0.75998(12) 0.0349(6) Uani 1 1 d .
C19 C 0.2572(3) 0.58951(15) 0.77950(13) 0.0385(6) Uani 1 1 d .
C20 C 0.2289(3) 0.65678(13) 0.80883(13) 0.0375(6) Uani 1 1 d .
C21 C 0.2772(3) 0.71842(15) 0.78166(16) 0.0492(7) Uani 1 1 d .
H21 H 0.3297 0.7169 0.7420 0.059 Uiso 1 1 calc R
C22 C 0.2491(3) 0.78280(16) 0.81213(18) 0.0597(8) Uani 1 1 d .
H22 H 0.2833 0.8251 0.7935 0.072 Uiso 1 1 calc R
C23 C 0.1726(4) 0.78543(18) 0.86875(17) 0.0616(9) Uani 1 1 d .
H23 H 0.1540 0.8295 0.8895 0.074 Uiso 1 1 calc R
C24 C 0.1228(4) 0.72467(19) 0.89565(16) 0.0614(9) Uani 1 1 d .
H24 H 0.0697 0.7267 0.9351 0.074 Uiso 1 1 calc R
C25 C 0.1491(3) 0.66052(15) 0.86588(14) 0.0509(8) Uani 1 1 d .
H25 H 0.1126 0.6186 0.8843 0.061 Uiso 1 1 calc R
C26 C 0.2268(3) 0.40263(13) 0.76160(12) 0.0311(6) Uani 1 1 d .
C27 C 0.1426(3) 0.40048(13) 0.82197(12) 0.0347(6) Uani 1 1 d .
C28 C 0.1705(3) 0.44718(14) 0.88073(13) 0.0447(7) Uani 1 1 d .
H28 H 0.2473 0.4813 0.8829 0.054 Uiso 1 1 calc R
C29 C 0.0872(3) 0.44419(17) 0.93568(15) 0.0588(9) Uani 1 1 d .
H29 H 0.1063 0.4765 0.9752 0.071 Uiso 1 1 calc R
C30 C -0.0236(4) 0.39458(17) 0.93348(16) 0.0611(9) Uani 1 1 d .
H30 H -0.0810 0.3929 0.9713 0.073 Uiso 1 1 calc R
C31 C -0.0509(3) 0.34771(16) 0.87668(16) 0.0559(8) Uani 1 1 d .
H31 H -0.1275 0.3136 0.8750 0.067 Uiso 1 1 calc R
C32 C 0.0325(3) 0.34983(14) 0.82195(14) 0.0442(7) Uani 1 1 d .
H32 H 0.0147 0.3162 0.7836 0.053 Uiso 1 1 calc R
C33 C 0.2410(3) 0.33814(12) 0.71555(12) 0.0320(6) Uani 1 1 d .
H33 H 0.1416 0.3285 0.6849 0.038 Uiso 1 1 calc R
C34 C 0.2940(3) 0.27192(13) 0.75581(12) 0.0344(6) Uani 1 1 d .
C35 C 0.4115(3) 0.26476(13) 0.81777(12) 0.0336(6) Uani 1 1 d .
C36 C 0.4985(3) 0.31213(15) 0.86427(13) 0.0384(6) Uani 1 1 d .
H36 H 0.4847 0.3614 0.8577 0.046 Uiso 1 1 calc R
C37 C 0.6050(3) 0.28625(16) 0.92002(14) 0.0442(7) Uani 1 1 d .
H37 H 0.6632 0.3182 0.9526 0.053 Uiso 1 1 calc R
C38 C 0.6287(3) 0.21402(17) 0.92945(15) 0.0529(8) Uani 1 1 d .
H38 H 0.7046 0.1978 0.9675 0.063 Uiso 1 1 calc R
C39 C 0.5455(3) 0.16639(16) 0.88519(15) 0.0525(8) Uani 1 1 d .
H39 H 0.5613 0.1172 0.8921 0.063 Uiso 1 1 calc R
C40 C 0.4370(3) 0.19196(14) 0.82982(14) 0.0428(7) Uani 1 1 d .
C41 C 0.2523(3) 0.20550(14) 0.73424(14) 0.0468(7) Uani 1 1 d .
H41 H 0.1752 0.1940 0.6946 0.056 Uiso 1 1 calc R
N1 N 0.3049(3) 0.27362(13) 0.48513(12) 0.0539(7) Uani 1 1 d .
H1 H 0.3317 0.2430 0.4544 0.065 Uiso 1 1 calc R
N2 N 0.3379(3) 0.15741(12) 0.77828(12) 0.0551(7) Uani 1 1 d .
H2A H 0.3300 0.1114 0.7739 0.066 Uiso 1 1 calc R

loop_
_atom_site_aniso_label
_atom_site_aniso_U_11
_atom_site_aniso_U_22
_atom_site_aniso_U_33
_atom_site_aniso_U_23
_atom_site_aniso_U_13
_atom_site_aniso_U_12
C1 0.0517(18) 0.0398(17) 0.0346(14) -0.0035(12) 0.0136(13) -0.0089(14)
C2 0.066(2) 0.055(2) 0.0377(16) -0.0052(14) 0.0130(16) -0.0176(17)
C3 0.056(2) 0.067(2) 0.0403(16) 0.0071(15) -0.0026(15) -0.0193(18)
C4 0.0496(19) 0.049(2) 0.0499(17) 0.0040(14) 0.0014(15) -0.0057(14)
C5 0.0495(18) 0.0365(17) 0.0393(15) -0.0020(12) 0.0106(14) -0.0028(13)
C6 0.0436(16) 0.0311(15) 0.0300(13) -0.0016(11) 0.0121(12) -0.0067(13)
C7 0.0416(16) 0.0343(16) 0.0336(13) -0.0023(11) 0.0144(12) -0.0050(12)
C8 0.0519(18) 0.0457(18) 0.0437(16) -0.0049(13) 0.0146(14) 0.0061(14)
C9 0.0369(15) 0.0316(15) 0.0323(13) -0.0015(11) 0.0094(11) -0.0004(12)
C10 0.0429(16) 0.0316(15) 0.0320(13) -0.0001(11) 0.0102(12) 0.0009(12)
C11 0.0461(17) 0.0298(16) 0.0461(15) 0.0048(12) 0.0224(14) 0.0005(12)
C12 0.065(2) 0.053(2) 0.0552(18) -0.0020(15) 0.0282(16) -0.0056(16)
C13 0.074(3) 0.063(2) 0.087(3) -0.0047(19) 0.053(2) -0.0123(19)
C14 0.054(2) 0.047(2) 0.110(3) -0.003(2) 0.040(2) -0.0025(17)
C15 0.046(2) 0.0396(19) 0.085(2) 0.0008(16) 0.0091(17) -0.0024(14)
C16 0.0402(18) 0.0412(18) 0.0544(17) 0.0064(14) 0.0112(14) -0.0015(13)
C17 0.0322(15) 0.0331(16) 0.0311(13) 0.0012(11) 0.0049(11) 0.0043(12)
C18 0.0357(16) 0.0348(17) 0.0348(13) 0.0029(12) 0.0081(12) 0.0017(12)
C19 0.0380(16) 0.0385(18) 0.0388(14) 0.0025(13) 0.0063(12) 0.0002(13)
C20 0.0389(16) 0.0350(17) 0.0370(14) -0.0035(12) 0.0027(12) 0.0064(12)
C21 0.0447(18) 0.0378(18) 0.0662(18) -0.0004(15) 0.0127(15) -0.0003(14)
C22 0.0470(19) 0.0354(19) 0.093(2) -0.0050(17) 0.0018(18) -0.0009(14)
C23 0.062(2) 0.051(2) 0.066(2) -0.0193(17) -0.0044(17) 0.0162(17)
C24 0.069(2) 0.067(2) 0.0483(17) -0.0073(17) 0.0115(16) 0.0190(19)
C25 0.062(2) 0.047(2) 0.0447(16) 0.0007(14) 0.0140(15) 0.0075(15)
C26 0.0307(14) 0.0329(15) 0.0300(12) 0.0012(11) 0.0066(11) 0.0015(11)
C27 0.0356(15) 0.0356(16) 0.0344(13) 0.0009(11) 0.0102(12) 0.0024(12)
C28 0.0510(18) 0.0450(18) 0.0414(15) -0.0041(13) 0.0176(14) -0.0038(14)
C29 0.070(2) 0.061(2) 0.0516(18) -0.0107(15) 0.0281(17) -0.0047(17)
C30 0.072(2) 0.062(2) 0.0603(19) -0.0002(17) 0.0415(18) -0.0064(18)
C31 0.056(2) 0.053(2) 0.0665(19) 0.0016(16) 0.0318(16) -0.0080(15)
C32 0.0431(17) 0.0423(18) 0.0512(16) -0.0014(13) 0.0191(14) -0.0042(14)
C33 0.0356(15) 0.0304(15) 0.0308(12) 0.0014(11) 0.0083(11) -0.0039(11)
C34 0.0392(16) 0.0319(16) 0.0333(13) -0.0006(11) 0.0101(12) -0.0048(12)
C35 0.0388(16) 0.0317(16) 0.0333(13) 0.0006(11) 0.0140(12) -0.0021(12)
C36 0.0381(16) 0.0411(17) 0.0383(14) 0.0036(13) 0.0133(13) 0.0001(13)
C37 0.0395(17) 0.051(2) 0.0429(15) 0.0011(13) 0.0095(13) -0.0013(13)
C38 0.0473(19) 0.062(2) 0.0492(17) 0.0077(16) 0.0077(15) 0.0120(16)
C39 0.063(2) 0.0454(19) 0.0502(17) 0.0085(15) 0.0130(16) 0.0118(16)
C40 0.0543(19) 0.0350(17) 0.0407(15) 0.0022(13) 0.0128(14) 0.0006(14)
C41 0.0590(19) 0.0381(18) 0.0405(15) 0.0016(13) 0.0011(14) -0.0077(14)
N1 0.0640(18) 0.0563(17) 0.0454(14) -0.0136(12) 0.0207(13) 0.0061(14)
N2 0.0784(19) 0.0308(14) 0.0539(15) -0.0017(12) 0.0059(14) -0.0038(13)

loop_
_atom_type_symbol
_atom_type_description
_atom_type_scat_dispersion_real
_atom_type_scat_dispersion_imag
_atom_type_scat_source
C C 0.0033 0.0016 'International Tables Vol C Tables 4.2.6.8 and 6.1.1.4'
H H 0.0000 0.0000 'International Tables Vol C Tables 4.2.6.8 and 6.1.1.4'
N N 0.0061 0.0033 'International Tables Vol C Tables 4.2.6.8 and 6.1.1.4'

loop_
_geom_angle_atom_site_label_1
_geom_angle_atom_site_label_2
_geom_angle_atom_site_label_3
_geom_angle
N1 C1 C2 130.8(2)
N1 C1 C6 107.4(2)
C2 C1 C6 121.8(3)
C3 C2 C1 118.4(3)
C3 C2 H2 120.8
C1 C2 H2 120.8
C2 C3 C4 121.3(3)
C2 C3 H3 119.3
C4 C3 H3 119.3
C5 C4 C3 120.6(3)
C5 C4 H4 119.7
C3 C4 H4 119.7
C4 C5 C6 119.8(2)
C4 C5 H5 120.1
C6 C5 H5 120.1
C5 C6 C1 118.0(2)
C5 C6 C7 135.7(2)
C1 C6 C7 106.3(2)
C8 C7 C6 107.2(2)
C8 C7 C9 126.2(2)
C6 C7 C9 126.6(2)
C7 C8 N1 109.7(2)
C7 C8 H8 125.2
N1 C8 H8 125.2
C7 C9 C10 115.13(19)
C7 C9 C33 113.4(2)
C10 C9 C33 106.67(18)
C7 C9 H9 107.1
C10 C9 H9 107.1
C33 C9 H9 107.1
C17 C10 C11 116.3(2)
C17 C10 C9 103.34(18)
C11 C10 C9 111.5(2)
C17 C10 H10 108.5
C11 C10 H10 108.5
C9 C10 H10 108.5
C16 C11 C12 117.7(3)
C16 C11 C10 121.7(2)
C12 C11 C10 120.4(3)
C11 C12 C13 120.2(3)
C11 C12 H12 119.9
C13 C12 H12 119.9
C14 C13 C12 120.6(3)
C14 C13 H13 119.7
C12 C13 H13 119.7
C15 C14 C13 120.0(3)
C15 C14 H14 120.0
C13 C14 H14 120.0
C14 C15 C16 119.8(3)
C14 C15 H15 120.1
C16 C15 H15 120.1
C11 C16 C15 121.6(3)
C11 C16 H16 119.2
C15 C16 H16 119.2
C26 C17 C18 125.4(2)
C26 C17 C10 113.2(2)
C18 C17 C10 121.1(2)
C19 C18 C17 176.3(3)
C18 C19 C20 174.1(3)
C21 C20 C25 118.8(2)
C21 C20 C19 121.8(2)
C25 C20 C19 119.4(2)
C20 C21 C22 120.2(3)
C20 C21 H21 119.9
C22 C21 H21 119.9
C23 C22 C21 120.2(3)
C23 C22 H22 119.9
C21 C22 H22 119.9
C22 C23 C24 120.1(3)
C22 C23 H23 120.0
C24 C23 H23 120.0
C23 C24 C25 120.4(3)
C23 C24 H24 119.8
C25 C24 H24 119.8
C24 C25 C20 120.3(3)
C24 C25 H25 119.9
C20 C25 H25 119.9
C17 C26 C27 127.2(2)
C17 C26 C33 111.25(19)
C27 C26 C33 121.3(2)
C32 C27 C28 118.0(2)
C32 C27 C26 119.7(2)
C28 C27 C26 122.2(2)
C29 C28 C27 120.4(3)
C29 C28 H28 119.8
C27 C28 H28 119.8
C30 C29 C28 120.4(3)
C30 C29 H29 119.8
C28 C29 H29 119.8
C31 C30 C29 119.9(2)
C31 C30 H30 120.1
C29 C30 H30 120.1
C30 C31 C32 120.2(3)
C30 C31 H31 119.9
C32 C31 H31 119.9
C31 C32 C27 121.0(3)
C31 C32 H32 119.5
C27 C32 H32 119.5
C34 C33 C26 116.67(19)
C34 C33 C9 111.56(19)
C26 C33 C9 104.04(18)
C34 C33 H33 108.1
C26 C33 H33 108.1
C9 C33 H33 108.1
C41 C34 C35 106.3(2)
C41 C34 C33 125.7(2)
C35 C34 C33 127.6(2)
C36 C35 C40 118.2(2)
C36 C35 C34 134.4(2)
C40 C35 C34 107.4(2)
C37 C36 C35 118.9(3)
C37 C36 H36 120.5
C35 C36 H36 120.5
C36 C37 C38 121.2(3)
C36 C37 H37 119.4
C38 C37 H37 119.4
C39 C38 C37 121.3(3)
C39 C38 H38 119.3
C37 C38 H38 119.3
C38 C39 C40 117.8(3)
C38 C39 H39 121.1
C40 C39 H39 121.1
N2 C40 C39 130.7(3)
N2 C40 C35 106.8(2)
C39 C40 C35 122.5(3)
C34 C41 N2 110.0(2)
C34 C41 H41 125.0
N2 C41 H41 125.0
C1 N1 C8 109.4(2)
C1 N1 H1 125.3
C8 N1 H1 125.3
C40 N2 C41 109.6(2)
C40 N2 H2A 125.2
C41 N2 H2A 125.2

loop_
_geom_bond_atom_site_label_1
_geom_bond_atom_site_label_2
_geom_bond_distance
C1 N1 1.361(3)
C1 C2 1.385(4)
C1 C6 1.420(3)
C2 C3 1.352(4)
C2 H2 0.9500
C3 C4 1.402(4)
C3 H3 0.9500
C4 C5 1.371(4)
C4 H4 0.9500
C5 C6 1.394(3)
C5 H5 0.9500
C6 C7 1.429(3)
C7 C8 1.355(3)
C7 C9 1.499(3)
C8 N1 1.371(3)
C8 H8 0.9500
C9 C10 1.550(3)
C9 C33 1.559(3)
C9 H9 1.0000
C10 C17 1.516(3)
C10 C11 1.519(4)
C10 H10 1.0000
C11 C16 1.378(4)
C11 C12 1.387(3)
C12 C13 1.394(4)
C12 H12 0.9500
C13 C14 1.361(4)
C13 H13 0.9500
C14 C15 1.361(4)
C14 H14 0.9500
C15 C16 1.384(4)
C15 H15 0.9500
C16 H16 0.9500
C17 C26 1.347(3)
C17 C18 1.428(4)
C18 C19 1.205(3)
C19 C20 1.431(4)
C20 C21 1.378(4)
C20 C25 1.393(3)
C21 C22 1.391(4)
C21 H21 0.9500
C22 C23 1.365(4)
C22 H22 0.9500
C23 C24 1.368(4)
C23 H23 0.9500
C24 C25 1.377(4)
C24 H24 0.9500
C25 H25 0.9500
C26 C27 1.471(3)
C26 C33 1.514(3)
C27 C32 1.392(3)
C27 C28 1.395(3)
C28 C29 1.381(3)
C28 H28 0.9500
C29 C30 1.378(4)
C29 H29 0.9500
C30 C31 1.370(4)
C30 H30 0.9500
C31 C32 1.377(3)
C31 H31 0.9500
C32 H32 0.9500
C33 C34 1.499(3)
C33 H33 1.0000
C34 C41 1.358(3)
C34 C35 1.435(3)
C35 C36 1.394(3)
C35 C40 1.413(4)
C36 C37 1.380(3)
C36 H36 0.9500
C37 C38 1.395(4)
C37 H37 0.9500
C38 C39 1.361(4)
C38 H38 0.9500
C39 C40 1.384(4)
C39 H39 0.9500
C40 N2 1.364(3)
C41 N2 1.374(3)
C41 H41 0.9500
N1 H1 0.8800
N2 H2A 0.8800

loop_
_platon_squeeze_void_nr
_platon_squeeze_void_average_x
_platon_squeeze_void_average_y
_platon_squeeze_void_average_z
_platon_squeeze_void_volume
_platon_squeeze_void_count_electrons
1 0.500 0.500 0.000 184.5 32.2
2 0.500 0.000 0.500 184.5 32.2
